data_2001125
loop_
_publ_author_name
'Preut, H.'
'Kolev, T.'
'Bleckmann, P.'
'Juchnovski, I.'

_publ_contact_author
;
       Dr. Hans Preut
       Fachbereich Chemie Universit\"at Dortmund
       Postfach 500500
       Otto-Hahn-Strasse 6
       D-4600 Dortmund 50
       Germany
;
_publ_section_title
;
 Structure of 2-(4-nitrophenyl)-1-phenylethanone
;
_journal_issue 6
_journal_name_full 'Acta Crystallographica Section C'
_journal_page_first 1154
_journal_page_last 1155
_journal_paper_doi 10.1107/S010827019200310X
_journal_volume 48
_journal_year 1992
_chemical_formula_moiety 'C14 H11 N O3'
_chemical_formula_sum 'C14 H11 N O3'
_chemical_formula_weight 241.25
_chemical_melting_point 418.5(5)
_chemical_name_systematic
;
2-(4-Nitrophenyl)-1-phenylethanone
;
_space_group_IT_number 14
_symmetry_cell_setting monoclinic
_symmetry_space_group_name_Hall '-P 2ybc'
_symmetry_space_group_name_H-M 'P 1 21/c 1'
_atom_type_scat_source IntTabIV
_audit_creation_method '     text program nroff under UNIX'
_cell_angle_alpha 90.0
_cell_angle_beta 104.55(2)
_cell_angle_gamma 90.0
_cell_formula_units_Z 4
_cell_length_a 14.662(4)
_cell_length_b 10.790(2)
_cell_length_c 7.749(2)
_cell_measurement_reflns_used 20
_cell_measurement_temperature 293.0(10)
_cell_measurement_theta_max 14.35
_cell_measurement_theta_min 7.50
_cell_volume 1186.6(5)
_computing_cell_refinement 'Nicolet R3m/V software'
_computing_data_collection 'Nicolet R3m/V software, release 4.11'
_computing_data_reduction 'Nicolet R3m/V software'
_computing_publication_material 'PARST (Nardelli, 1983), PLATON (Spek, 1982), MISSYM (Le Page, 1987)'
_computing_structure_refinement 'SHELXTL-Plus, SHELX76 (Sheldrick, 1976)'
_computing_structure_solution 'SHELXTL-Plus (Sheldrick, 1987)'
_diffrn_ambient_temperature 293.0(10)
_diffrn_measurement_device 'Nicolet R3m/V'
_diffrn_measurement_method \q/2\q
_diffrn_radiation_monochromator graphite
_diffrn_radiation_source 'X-ray tube'
_diffrn_radiation_type MoK\a
_diffrn_radiation_wavelength 0.71073
_diffrn_reflns_av_R_equivalents 0.028
_diffrn_reflns_limit_h_max 9
_diffrn_reflns_limit_h_min -9
_diffrn_reflns_limit_k_max 12
_diffrn_reflns_limit_k_min 0
_diffrn_reflns_limit_l_max 16
_diffrn_reflns_limit_l_min -16
_diffrn_reflns_number 1981
_diffrn_reflns_reduction_process 'Lorentz-polarization correction, data averaged'
_diffrn_reflns_theta_max 22.5
_diffrn_reflns_theta_min 1.0
_diffrn_standards_decay_% 0
_diffrn_standards_interval_time 150
_diffrn_standards_number 6
_exptl_absorpt_coefficient_mu 0.09
_exptl_absorpt_correction_type none
_exptl_crystal_colour Colourless
_exptl_crystal_density_diffrn 1.350
_exptl_crystal_F_000 504
_exptl_crystal_size_max 0.60
_exptl_crystal_size_mid 0.40
_exptl_crystal_size_min 0.24
_refine_diff_density_max 0.1
_refine_diff_density_min -0.1
_refine_ls_abs_structure_details
;
Centrosymmetric space group
;
_refine_ls_goodness_of_fit_obs 1.21
_refine_ls_hydrogen_treatment refU
_refine_ls_matrix_type full
_refine_ls_number_constraints 0
_refine_ls_number_parameters 164
_refine_ls_number_reflns 1068
_refine_ls_number_restraints 0
_refine_ls_R_factor_obs 0.044
_refine_ls_shift/esd_max 0.027
_refine_ls_shift/esd_mean 0.005
_refine_ls_structure_factor_coef F
_refine_ls_weighting_details 'w = 1/[\s^2^(F)+0.0010F^2^]'
_refine_ls_weighting_scheme calc
_refine_ls_wR_factor_obs 0.048
_reflns_number_observed 1068
_reflns_number_total 1425
_reflns_observed_criterion F>_4.0_\s(F)
_cod_data_source_file al1007.cif
_cod_data_source_block nic178
_cod_depositor_comments
;
The following automatic conversions were performed:

'_chemical_melting_point' value '418-419 K' was changed to '418.5(5)'
- the average value was taken and precision was estimated.

Automatic conversion script
Id: cif_fix_values 1646 2011-03-28 12:23:43Z adriana 

The following automatic conversions were performed:

'_chemical_melting_point' value '418-419 K' was changed to '418.5(5)'
- the average value was taken and precision was estimated.

Automatic conversion script
Id: cif_fix_values 1715 2011-07-08 13:25:40Z adriana 

The following automatic conversions were performed:

'_refine_ls_weighting_scheme' value '1/[\s^2^(F)+0.0010F^2^]' was
changed to 'calc'. New tag '_refine_ls_weighting_details' was
created. The value of the new tag was set to 'w =
1/[\s^2^(F)+0.0010F^2^]'.

Automatic conversion script
Id: cif_fix_values 3143 2015-03-26 13:38:13Z robertas 
;
_cod_original_sg_symbol_H-M 'P 21 / c'
_cod_database_code 2001125

loop_
_symmetry_equiv_pos_as_xyz
+x,+y,+z
+x,1/2-y,1/2+z
-x,-y,-z
-x,1/2+y,1/2-z

loop_
_atom_site_aniso_label
_atom_site_aniso_U_11
_atom_site_aniso_U_22
_atom_site_aniso_U_33
_atom_site_aniso_U_12
_atom_site_aniso_U_13
_atom_site_aniso_U_23
C1 0.0444(15) 0.0481(16) 0.0538(18) 0.0006(14) 0.0145(13) -0.0011(10)
C2 0.0424(15) 0.0626(18) 0.0639(18) -0.0107(16) 0.0136(14) -0.0037(10)
O3 0.0476(11) 0.0820(16) 0.0965(16) -0.0373(13) 0.0238(11) -0.0007(10)
C3 0.0384(14) 0.0513(16) 0.0429(17) 0.0028(14) 0.0124(12) -0.0004(10)
C4 0.0464(16) 0.0606(19) 0.0580(19) -0.0045(15) 0.0155(14) -0.0026(10)
C5 0.0428(16) 0.080(2) 0.063(2) -0.0051(17) 0.0110(14) -0.0067(10)
C6 0.0358(15) 0.097(2) 0.061(2) 0.0135(19) 0.0126(14) 0.0067(10)
C7 0.0517(18) 0.073(2) 0.061(2) -0.0017(16) 0.0193(14) 0.0133(10)
C8 0.0465(16) 0.0603(19) 0.0530(17) -0.0014(15) 0.0133(13) 0.0053(10)
C9 0.0393(14) 0.0503(16) 0.0465(16) -0.0049(14) 0.0085(13) -0.0033(10)
C10 0.0460(16) 0.0542(17) 0.064(2) 0.0099(15) 0.00105(14) 0.0027(10)
C11 0.0558(18) 0.070(2) 0.063(2) 0.0025(17) 0.0239(15) -0.0093(10)
C12 384(16) 633(19) 59E1(2) -145(16) 101(14) 26(10)
C13 0.0586(19) 0.0591(18) 0.063(2) 0.0038(16) 0.0034(16) 0.0139(10)
C14 0.0566(17) 0.0627(19) 0.0607(19) 0.0104(16) 0.0154(15) -0.0038(10)
N13 0.0474(17) 0.105(3) 0.099(3) -0.042(2) 0.0180(17) 0.0028(10)
O14 0.0620(15) 0.122(2) 0.159(3) -0.031(2) -0.0049(17) 0.0413(10)
O15 0.0644(16) 0.191(3) 0.157(3) -0.019(2) 0.0615(17) -0.0088(10)

loop_
_atom_site_label
_atom_site_fract_x
_atom_site_fract_y
_atom_site_fract_z
_atom_site_U_iso_or_equiv
_atom_site_thermal_displace_type
_atom_site_calc_flag
_atom_site_calc_attached_atom
C(1) 0.1467(2) 0.3577(3) 0.1873(3) 0.0484 Uani ? ?
C(2) 0.2151(2) 0.4397(3) 0.3165(4) 0.0563 Uani ? ?
H(2a) 0.2071(2) 0.4252(3) 0.4341(4) 0.0741 Uiso calc C(2)
H(2b) 0.2003(2) 0.5245(3) 0.2837(4) 0.0741 Uiso calc C(2)
O(3) 0.17460(10) 0.2779(2) 0.1028(3) 0.0743 Uani ? ?
C(3) 0.0439(2) 0.3756(2) 0.1710(3) 0.0438 Uani ? ?
C(4) -0.0195(2) 0.2926(2) 0.0672(4) 0.0546 Uani ? ?
H(4) 0.0033(2) 0.2273(2) 0.0050(4) 0.0741 Uiso calc C(4)
C(5) -0.1150(2) 0.3032(3) 0.0531(4) 0.0626 Uani ? ?
H(5) -0.1583(2) 0.2455(3) -0.0184(4) 0.0741 Uiso calc C(5)
C(6) -0.1477(2) 0.3969(3) 0.1418(4) 0.0645 Uani ? ?
H(6) -0.2139(2) 0.4031(3) 0.1342(4) 0.0741 Uiso calc C(6)
C(7) -0.0866(2) 0.4819(3) 0.2413(4) 0.0609 Uani ? ?
H(7) -0.1102(2) 0.5484(3) 0.3001(4) 0.0741 Uiso calc C(7)
C(8) 0.0096(2) 0.4709(2) 0.2566(4) 0.0531 Uani ? ?
H(8) 0.0524(2) 0.5298(2) 0.3267(4) 0.0741 Uiso calc C(8)
C(9) 0.3169(2) 0.4175(2) 0.3198(3) 0.0458 Uani ? ?
C(10) 0.3632(2) 0.4953(3) 0.2291(4) 0.0553 Uani ? ?
H(10) 0.3295(2) 0.5626(3) 0.1606(4) 0.0741 Uiso calc C(10)
C(11) 0.4574(2) 0.4779(3) 0.2354(4) 0.0610 Uani ? ?
H(11) 0.4891(2) 0.5321(3) 0.1713(4) 0.0741 Uiso calc C(11)
C(12) 0.5043(2) 0.3824(3) 0.3341(4) 0.0538 Uani ? ?
C(13) 0.4607(2) 0.3033(3) 0.4241(4) 0.0623 Uani ? ?
H(13) 0.4949(2) 0.2362(3) 0.4921(4) 0.0741 Uiso calc C(13)
C(14) 0.3663(2) 0.3206(3) 0.4163(4) 0.0599 Uani ? ?
H(14) 0.3349(2) 0.2648(3) 0.4788(4) 0.0741 Uiso calc C(14)
N(13) 0.6055(2) 0.3662(3) 0.3463(4) 0.0839 Uani ? ?
O(14) 0.6480(2) 0.2864(3) 0.4448(4) 0.1201 Uani ? ?
O(15) 0.6415(2) 0.4368(3) 0.2590(4) 0.1316 Uani ? ?

loop_
_atom_type_symbol
_atom_type_scat_dispersion_real
_atom_type_scat_dispersion_imag
C 0.002 0.002
H 0 0
N 0.004 0.003
O 0.008 0.006

loop_
_geom_angle_atom_site_label_1
_geom_angle_atom_site_label_2
_geom_angle_atom_site_label_3
_geom_angle_site_symmetry_1
_geom_angle_site_symmetry_2
_geom_angle_site_symmetry_3
_geom_angle
_geom_angle_publ_flag
O(3) C(1) C(3) . . . 121.0(2) yes
C(2) C(1) C(3) . . . 117.9(2) yes
C(2) C(1) O(3) . . . 121.0(2) yes
C(1) C(2) C(9) . . . 114.1(2) yes
C(1) C(3) C(8) . . . 122.4(2) yes
C(1) C(3) C(4) . . . 118.7(2) yes
C(4) C(3) C(8) . . . 119.0(2) yes
C(3) C(4) C(5) . . . 120.6(3) yes
C(4) C(5) C(6) . . . 119.7(3) yes
C(5) C(6) C(7) . . . 120.7(3) yes
C(6) C(7) C(8) . . . 119.7(3) yes
C(3) C(8) C(7) . . . 120.3(3) yes
C(2) C(9) C(14) . . . 120.8(2) yes
C(2) C(9) C(10) . . . 120.5(2) yes
C(10) C(9) C(14) . . . 118.7(3) yes
C(9) C(10) C(11) . . . 121.0(3) yes
C(10) C(11) C(12) . . . 118.8(3) yes
C(11) C(12) N(13) . . . 118.9(3) yes
C(11) C(12) C(13) . . . 121.8(3) yes
C(13) C(12) N(13) . . . 119.3(3) yes
C(12) C(13) C(14) . . . 119.2(3) yes
C(9) C(14) C(13) . . . 120.6(3) yes
C(12) N(13) O(15) . . . 117.3(3) yes
C(12) N(13) O(14) . . . 118.3(3) yes
O(14) N(13) O(15) . . . 124.4(3) yes

loop_
_geom_bond_atom_site_label_1
_geom_bond_atom_site_label_2
_geom_bond_site_symmetry_1
_geom_bond_site_symmetry_2
_geom_bond_distance
_geom_bond_publ_flag
C(1) C(2) . . 1.512(3) yes
C(1) O(3) . . 1.214(4) yes
C(1) C(3) . . 1.494(3) yes
C(2) C(9) . . 1.506(4) yes
C(3) C(4) . . 1.392(3) yes
C(3) C(8) . . 1.385(4) yes
C(4) C(5) . . 1.380(4) yes
C(5) C(6) . . 1.375(4) yes
C(6) C(7) . . 1.375(4) yes
C(7) C(8) . . 1.389(4) yes
C(9) C(10) . . 1.377(4) yes
C(9) C(14) . . 1.380(4) yes
C(10) C(11) . . 1.383(4) yes
C(11) C(12) . . 1.363(4) yes
C(12) C(13) . . 1.359(4) yes
C(12) N(13) . . 1.473(4) yes
C(13) C(14) . . 1.382(4) yes
N(13) O(14) . . 1.214(4) yes
N(13) O(15) . . 1.223(5) yes
